data_1573782
loop_
_publ_author_name
'Erchinger, Johannes E.'
'Lenz, Madina'
'Mukherjee, Poulami'
'Li, Yan-Bo'
'Suresh, Adhya'
'Daniliuc, Constantin Gabriel'
'Gutierrez, Osvaldo'
'Glorius, Frank'

_publ_section_title
;
 Mechanistic insights into the regiodivergent insertion of
 bicyclo[1.1.0]butanes towards carbocycle-tethered N-heteroarenes
;
_journal_name_full 'Chemical Science'
_journal_paper_doi 10.1039/D4SC08637F
_journal_year 2025
_chemical_formula_sum 'C17 H15 N3 O S2'
_chemical_formula_weight 341.44
_space_group_crystal_system orthorhombic
_space_group_IT_number 61
_space_group_name_Hall '-P 2ac 2ab'
_space_group_name_H-M_alt 'P b c a'
_atom_sites_solution_hydrogens geom
_atom_sites_solution_primary direct
_audit_creation_method 'APEX4 v2022.10-1'
_audit_update_record
;
2024-07-10 deposited with the CCDC.	2025-01-26 downloaded from the CCDC.
;
_cell_angle_alpha 90
_cell_angle_beta 90
_cell_angle_gamma 90
_cell_formula_units_Z 8
_cell_length_a 10.7580(4)
_cell_length_b 7.7718(3)
_cell_length_c 38.4713(17)
_cell_measurement_reflns_used 6252
_cell_measurement_temperature 100.(2)
_cell_measurement_theta_max 27.1204
_cell_measurement_theta_min 2.1690
_cell_volume 3216.5(2)
_computing_cell_refinement 'SAINT V8.40B (Bruker AXS LLC, 2019)'
_computing_data_collection 'Bruker APEX4 v2022.10-1 Photon III'
_computing_data_reduction 'SAINT V8.40B (Bruker AXS LLC, 2019)'
_computing_molecular_graphics 'shelXle (C.B. Huebschle, rev 1380)'
_computing_publication_material 'SHELXT 2011/1 (Sheldrick, 2018)'
_computing_structure_refinement 'SHELXL-2019/1 (Sheldrick, 2018)'
_computing_structure_solution 'SHELXT 2019/1 (Sheldrick, 2018)'
_diffrn_ambient_temperature 100.(2)
_diffrn_detector_area_resol_mean 7.3910
_diffrn_measured_fraction_theta_full 0.999
_diffrn_measured_fraction_theta_max 0.999
_diffrn_measurement_device 'Bruker D8 Venture Photon III'
_diffrn_measurement_device_type 'single crystal diffractometer'
_diffrn_measurement_method 'phi/omega scans'
_diffrn_radiation_monochromator 'MX mirror'
_diffrn_radiation_probe x-ray
_diffrn_radiation_type MoK\a
_diffrn_radiation_wavelength 0.71073
_diffrn_reflns_av_R_equivalents 0.0627
_diffrn_reflns_av_unetI/netI 0.0344
_diffrn_reflns_limit_h_max 13
_diffrn_reflns_limit_h_min -13
_diffrn_reflns_limit_k_max 9
_diffrn_reflns_limit_k_min -10
_diffrn_reflns_limit_l_max 50
_diffrn_reflns_limit_l_min -49
_diffrn_reflns_number 35150
_diffrn_reflns_theta_full 25.24
_diffrn_reflns_theta_max 27.51
_diffrn_reflns_theta_min 2.12
_diffrn_source 'Mo ImS'
_diffrn_source_current 1.0
_diffrn_source_power 0.05
_diffrn_source_type 'micro focus tube'
_diffrn_source_voltage 50
_exptl_absorpt_coefficient_mu 0.338
_exptl_absorpt_correction_T_max 0.99
_exptl_absorpt_correction_T_min 0.83
_exptl_absorpt_correction_type multi-scan
_exptl_absorpt_process_details
;
Krause, L., Herbst-Irmer, R., Sheldrick, G. M., Stalke, D. (2015).
"Comparison of silver and molybdenum microfocus X-ray sources for
single-crystal structure determination"
J. Appl. Cryst. 48, 3-10. doi:10.1107/S1600576714022985
;
_exptl_crystal_colour colourless
_exptl_crystal_density_diffrn 1.410
_exptl_crystal_density_method 'not measured'
_exptl_crystal_description prism
_exptl_crystal_F_000 1424
_exptl_crystal_size_max 0.178
_exptl_crystal_size_mid 0.157
_exptl_crystal_size_min 0.039
_refine_diff_density_max 0.346
_refine_diff_density_min -0.323
_refine_ls_extinction_method none
_refine_ls_goodness_of_fit_ref 1.062
_refine_ls_hydrogen_treatment constr
_refine_ls_matrix_type full
_refine_ls_number_parameters 209
_refine_ls_number_reflns 3686
_refine_ls_number_restraints 0
_refine_ls_restrained_S_all 1.062
_refine_ls_R_factor_all 0.0506
_refine_ls_R_factor_gt 0.0373
_refine_ls_shift/su_max 0.001
_refine_ls_shift/su_mean 0.000
_refine_ls_structure_factor_coef Fsqd
_refine_ls_weighting_details 'w=1/[\s^2^(Fo^2^)+(0.0568P)^2^+0.6964P] where P=(Fo^2^+2Fc^2^)/3'
_refine_ls_weighting_scheme calc
_refine_ls_wR_factor_gt 0.0970
_refine_ls_wR_factor_ref 0.1041
_reflns_Friedel_coverage 0.000
_reflns_number_gt 2932
_reflns_number_total 3686
_reflns_threshold_expression 'I > 2\s(I)'
_cod_data_source_file d4sc08637f2.cif
_cod_data_source_block glo10599_9
_cod_database_code 1573782

loop_
_space_group_symop_operation_xyz
'x, y, z'
'-x+1/2, -y, z+1/2'
'-x, y+1/2, -z+1/2'
'x+1/2, -y+1/2, -z'
'-x, -y, -z'
'x-1/2, y, -z-1/2'
'x, -y-1/2, z-1/2'
'-x-1/2, y-1/2, z'

loop_
_atom_site_type_symbol
_atom_site_label
_atom_site_fract_x
_atom_site_fract_y
_atom_site_fract_z
_atom_site_U_iso_or_equiv
_atom_site_adp_type
_atom_site_calc_flag
_atom_site_refinement_flags_adp
_atom_site_refinement_flags_occupancy
_atom_site_refinement_flags_posn
_atom_site_occupancy
_atom_site_disorder_assembly
_atom_site_disorder_group
S S1 0.62632(4) 0.07186(5) 0.36806(2) 0.02077(13) Uani d . . . 1 . .
S S2 0.24582(4) 0.09288(5) 0.30565(2) 0.02055(13) Uani d . . . 1 . .
O O1 0.30030(13) 0.06827(18) 0.38046(3) 0.0324(3) Uani d . . . 1 . .
N N1 0.45659(17) 0.7966(2) 0.47841(4) 0.0330(4) Uani d . . . 1 . .
N N2 0.61645(15) 0.5371(2) 0.45404(4) 0.0271(3) Uani d . . . 1 . .
N N3 0.45704(13) 0.25699(17) 0.30903(4) 0.0184(3) Uani d . . . 1 . .
C C1 0.50035(16) 0.2056(2) 0.38429(4) 0.0188(3) Uani d . . . 1 . .
C C2 0.48411(17) 0.2192(2) 0.42404(5) 0.0215(4) Uani d . . . 1 . .
H H2A 0.561668 0.199901 0.437333 0.026000 Uiso calc U . R 1 . .
H H2B 0.415094 0.148698 0.433364 0.026000 Uiso calc U . R 1 . .
C C3 0.45068(17) 0.4123(2) 0.41892(5) 0.0216(4) Uani d . . . 1 . .
H H3 0.359075 0.425604 0.415412 0.026000 Uiso calc U . R 1 . .
C C4 0.51826(17) 0.4038(2) 0.38309(5) 0.0211(4) Uani d . . . 1 . .
H H4A 0.472786 0.461162 0.363958 0.025000 Uiso calc U . R 1 . .
H H4B 0.606224 0.440990 0.383837 0.025000 Uiso calc U . R 1 . .
C C5 0.38340(16) 0.1456(2) 0.36579(5) 0.0205(4) Uani d . . . 1 . .
C C6 0.37458(15) 0.1763(2) 0.32760(5) 0.0182(3) Uani d . . . 1 . .
C C7 0.5927(2) -0.1234(2) 0.39160(6) 0.0333(5) Uani d . . . 1 . .
H H7A 0.598608 -0.101344 0.416624 0.050000 Uiso calc U . R 1 . .
H H7B 0.652704 -0.212491 0.385042 0.050000 Uiso calc U . R 1 . .
H H7C 0.508466 -0.162304 0.385909 0.050000 Uiso calc U . R 1 . .
C C11 0.49658(17) 0.5423(2) 0.44454(4) 0.0222(4) Uani d . . . 1 . .
C C12 0.41778(19) 0.6710(2) 0.45724(5) 0.0279(4) Uani d . . . 1 . .
H H12 0.332818 0.669166 0.450510 0.033000 Uiso calc U . R 1 . .
C C13 0.5765(2) 0.7909(2) 0.48704(5) 0.0309(4) Uani d . . . 1 . .
H H13 0.609190 0.878330 0.501686 0.037000 Uiso calc U . R 1 . .
C C14 0.6552(2) 0.6621(2) 0.47540(5) 0.0300(4) Uani d . . . 1 . .
H H14 0.739436 0.662464 0.482817 0.036000 Uiso calc U . R 1 . .
C C21 0.30900(15) 0.1701(2) 0.26738(5) 0.0188(3) Uani d . . . 1 . .
C C22 0.42200(15) 0.2551(2) 0.27439(4) 0.0173(3) Uani d . . . 1 . .
C C23 0.49253(16) 0.3245(2) 0.24719(5) 0.0200(4) Uani d . . . 1 . .
H H23 0.568044 0.383701 0.251751 0.024000 Uiso calc U . R 1 . .
C C24 0.44970(17) 0.3049(2) 0.21355(5) 0.0228(4) Uani d . . . 1 . .
H H24 0.496873 0.350178 0.194785 0.027000 Uiso calc U . R 1 . .
C C25 0.33777(17) 0.2193(2) 0.20672(5) 0.0238(4) Uani d . . . 1 . .
H H25 0.310671 0.207218 0.183343 0.029000 Uiso calc U . R 1 . .
C C26 0.26576(16) 0.1518(2) 0.23321(5) 0.0213(4) Uani d . . . 1 . .
H H26 0.189508 0.094933 0.228404 0.026000 Uiso calc U . R 1 . .

loop_
_atom_site_aniso_label
_atom_site_aniso_U_11
_atom_site_aniso_U_22
_atom_site_aniso_U_33
_atom_site_aniso_U_12
_atom_site_aniso_U_13
_atom_site_aniso_U_23
S1 0.0197(2) 0.0210(2) 0.0216(2) 0.00099(16) 0.00118(16) 0.00085(16)
S2 0.0171(2) 0.0217(2) 0.0228(2) -0.00386(16) -0.00082(16) -0.00008(16)
O1 0.0273(7) 0.0436(8) 0.0264(7) -0.0125(6) 0.0017(6) 0.0070(6)
N1 0.0437(10) 0.0259(8) 0.0294(9) -0.0026(7) 0.0119(8) -0.0046(7)
N2 0.0321(9) 0.0259(8) 0.0232(8) 0.0013(7) -0.0054(7) -0.0009(6)
N3 0.0168(7) 0.0168(7) 0.0216(7) 0.0006(5) -0.0011(6) 0.0001(6)
C1 0.0194(8) 0.0180(8) 0.0190(9) -0.0003(7) -0.0006(6) 0.0007(6)
C2 0.0259(9) 0.0208(8) 0.0178(9) 0.0002(7) 0.0004(7) 0.0002(7)
C3 0.0223(9) 0.0211(8) 0.0214(9) 0.0010(7) -0.0007(7) -0.0007(7)
C4 0.0258(9) 0.0182(8) 0.0193(9) -0.0012(7) -0.0013(7) 0.0006(6)
C5 0.0209(9) 0.0192(8) 0.0215(9) 0.0010(7) 0.0018(7) 0.0004(7)
C6 0.0173(8) 0.0162(7) 0.0213(9) 0.0007(6) -0.0004(7) -0.0010(6)
C7 0.0407(12) 0.0243(9) 0.0348(11) 0.0067(8) 0.0084(9) 0.0066(8)
C11 0.0264(9) 0.0210(8) 0.0193(9) 0.0005(7) 0.0012(7) 0.0010(7)
C12 0.0299(10) 0.0249(9) 0.0289(10) -0.0001(8) 0.0074(8) -0.0024(8)
C13 0.0464(12) 0.0266(9) 0.0198(10) -0.0076(9) 0.0025(8) -0.0023(7)
C14 0.0392(11) 0.0274(10) 0.0233(10) -0.0036(8) -0.0066(8) -0.0003(7)
C21 0.0167(8) 0.0165(8) 0.0233(9) 0.0019(6) -0.0010(7) -0.0014(6)
C22 0.0171(8) 0.0146(7) 0.0203(9) 0.0015(6) -0.0022(6) -0.0008(6)
C23 0.0170(8) 0.0188(8) 0.0242(9) 0.0002(6) -0.0010(7) 0.0013(7)
C24 0.0238(9) 0.0218(8) 0.0228(9) 0.0036(7) 0.0009(7) 0.0037(7)
C25 0.0254(9) 0.0244(9) 0.0216(9) 0.0042(7) -0.0044(7) -0.0026(7)
C26 0.0194(9) 0.0204(8) 0.0240(9) 0.0019(7) -0.0046(7) -0.0025(7)

loop_
_atom_type_symbol
_atom_type_description
_atom_type_scat_dispersion_real
_atom_type_scat_dispersion_imag
_atom_type_scat_source
C C 0.0033 0.0016 'International Tables Vol C Tables 4.2.6.8 and 6.1.1.4'
H H 0.0000 0.0000 'International Tables Vol C Tables 4.2.6.8 and 6.1.1.4'
N N 0.0061 0.0033 'International Tables Vol C Tables 4.2.6.8 and 6.1.1.4'
O O 0.0106 0.0060 'International Tables Vol C Tables 4.2.6.8 and 6.1.1.4'
S S 0.1246 0.1234 'International Tables Vol C Tables 4.2.6.8 and 6.1.1.4'

loop_
_geom_angle_atom_site_label_1
_geom_angle_atom_site_label_2
_geom_angle_atom_site_label_3
_geom_angle_site_symmetry_1
_geom_angle_site_symmetry_3
_geom_angle
_geom_angle_publ_flag
C7 S1 C1 . . 99.16(9) ?
C21 S2 C6 . . 88.34(8) ?
C13 N1 C12 . . 115.44(17) ?
C14 N2 C11 . . 116.42(17) ?
C6 N3 C22 . . 109.74(14) ?
C5 C1 C2 . . 113.05(14) ?
C5 C1 C4 . . 113.17(14) ?
C2 C1 C4 . . 88.61(13) ?
C5 C1 S1 . . 106.32(11) ?
C2 C1 S1 . . 117.62(12) ?
C4 C1 S1 . . 117.67(12) ?
C1 C2 C3 . . 88.08(13) ?
C1 C2 H2A . . 114.000000 ?
C3 C2 H2A . . 114.000000 ?
C1 C2 H2B . . 114.000000 ?
C3 C2 H2B . . 114.000000 ?
H2A C2 H2B . . 111.200000 ?
C11 C3 C2 . . 119.46(15) ?
C11 C3 C4 . . 117.22(15) ?
C2 C3 C4 . . 87.89(12) ?
C11 C3 H3 . . 110.200000 ?
C2 C3 H3 . . 110.200000 ?
C4 C3 H3 . . 110.200000 ?
C1 C4 C3 . . 87.60(13) ?
C1 C4 H4A . . 114.100000 ?
C3 C4 H4A . . 114.100000 ?
C1 C4 H4B . . 114.100000 ?
C3 C4 H4B . . 114.100000 ?
H4A C4 H4B . . 111.200000 ?
O1 C5 C6 . . 119.30(16) ?
O1 C5 C1 . . 122.91(16) ?
C6 C5 C1 . . 117.72(14) ?
N3 C6 C5 . . 125.10(15) ?
N3 C6 S2 . . 117.03(13) ?
C5 C6 S2 . . 117.85(12) ?
S1 C7 H7A . . 109.500000 ?
S1 C7 H7B . . 109.500000 ?
H7A C7 H7B . . 109.500000 ?
S1 C7 H7C . . 109.500000 ?
H7A C7 H7C . . 109.500000 ?
H7B C7 H7C . . 109.500000 ?
N2 C11 C12 . . 120.60(17) ?
N2 C11 C3 . . 118.48(16) ?
C12 C11 C3 . . 120.86(17) ?
N1 C12 C11 . . 123.02(19) ?
N1 C12 H12 . . 118.500000 ?
C11 C12 H12 . . 118.500000 ?
N1 C13 C14 . . 122.33(18) ?
N1 C13 H13 . . 118.800000 ?
C14 C13 H13 . . 118.800000 ?
N2 C14 C13 . . 122.16(19) ?
N2 C14 H14 . . 118.900000 ?
C13 C14 H14 . . 118.900000 ?
C26 C21 C22 . . 120.88(16) ?
C26 C21 S2 . . 129.27(14) ?
C22 C21 S2 . . 109.80(13) ?
N3 C22 C23 . . 124.56(15) ?
N3 C22 C21 . . 115.08(15) ?
C23 C22 C21 . . 120.31(15) ?
C24 C23 C22 . . 118.46(16) ?
C24 C23 H23 . . 120.800000 ?
C22 C23 H23 . . 120.800000 ?
C23 C24 C25 . . 120.97(17) ?
C23 C24 H24 . . 119.500000 ?
C25 C24 H24 . . 119.500000 ?
C26 C25 C24 . . 121.55(17) ?
C26 C25 H25 . . 119.200000 ?
C24 C25 H25 . . 119.200000 ?
C25 C26 C21 . . 117.82(16) ?
C25 C26 H26 . . 121.100000 ?
C21 C26 H26 . . 121.100000 ?

loop_
_geom_bond_atom_site_label_1
_geom_bond_atom_site_label_2
_geom_bond_site_symmetry_2
_geom_bond_distance
_geom_bond_publ_flag
S1 C7 . 1.8034(19) ?
S1 C1 . 1.8185(17) ?
S2 C21 . 1.7289(18) ?
S2 C6 . 1.7472(17) ?
O1 C5 . 1.216(2) ?
N1 C13 . 1.333(3) ?
N1 C12 . 1.338(2) ?
N2 C14 . 1.339(2) ?
N2 C11 . 1.341(2) ?
N3 C6 . 1.300(2) ?
N3 C22 . 1.385(2) ?
C1 C5 . 1.519(2) ?
C1 C2 . 1.543(2) ?
C1 C4 . 1.553(2) ?
C2 C3 . 1.556(2) ?
C2 H2A . 0.990000 ?
C2 H2B . 0.990000 ?
C3 C11 . 1.495(2) ?
C3 C4 . 1.560(2) ?
C3 H3 . 1.000000 ?
C4 H4A . 0.990000 ?
C4 H4B . 0.990000 ?
C5 C6 . 1.492(2) ?
C7 H7A . 0.980000 ?
C7 H7B . 0.980000 ?
C7 H7C . 0.980000 ?
C11 C12 . 1.399(3) ?
C12 H12 . 0.950000 ?
C13 C14 . 1.386(3) ?
C13 H13 . 0.950000 ?
C14 H14 . 0.950000 ?
C21 C26 . 1.402(2) ?
C21 C22 . 1.410(2) ?
C22 C23 . 1.401(2) ?
C23 C24 . 1.382(3) ?
C23 H23 . 0.950000 ?
C24 C25 . 1.401(3) ?
C24 H24 . 0.950000 ?
C25 C26 . 1.383(3) ?
C25 H25 . 0.950000 ?
C26 H26 . 0.950000 ?

loop_
_geom_torsion_atom_site_label_1
_geom_torsion_atom_site_label_2
_geom_torsion_atom_site_label_3
_geom_torsion_atom_site_label_4
_geom_torsion_site_symmetry_1
_geom_torsion_site_symmetry_2
_geom_torsion_site_symmetry_3
_geom_torsion_site_symmetry_4
_geom_torsion
_geom_torsion_publ_flag
C7 S1 C1 C5 . . . . -75.70(13) ?
C7 S1 C1 C2 . . . . 52.16(15) ?
C7 S1 C1 C4 . . . . 156.24(14) ?
C5 C1 C2 C3 . . . . -93.64(15) ?
C4 C1 C2 C3 . . . . 21.02(13) ?
S1 C1 C2 C3 . . . . 141.79(12) ?
C1 C2 C3 C11 . . . . -141.25(16) ?
C1 C2 C3 C4 . . . . -20.93(13) ?
C5 C1 C4 C3 . . . . 93.58(15) ?
C2 C1 C4 C3 . . . . -20.98(13) ?
S1 C1 C4 C3 . . . . -141.70(12) ?
C11 C3 C4 C1 . . . . 143.11(15) ?
C2 C3 C4 C1 . . . . 20.80(13) ?
C2 C1 C5 O1 . . . . -20.8(2) ?
C4 C1 C5 O1 . . . . -119.63(19) ?
S1 C1 C5 O1 . . . . 109.70(17) ?
C2 C1 C5 C6 . . . . 162.34(14) ?
C4 C1 C5 C6 . . . . 63.52(19) ?
S1 C1 C5 C6 . . . . -67.15(16) ?
C22 N3 C6 C5 . . . . 177.26(15) ?
C22 N3 C6 S2 . . . . -0.91(18) ?
O1 C5 C6 N3 . . . . -179.98(16) ?
C1 C5 C6 N3 . . . . -3.0(2) ?
O1 C5 C6 S2 . . . . -1.8(2) ?
C1 C5 C6 S2 . . . . 175.15(12) ?
C21 S2 C6 N3 . . . . 1.03(13) ?
C21 S2 C6 C5 . . . . -177.28(13) ?
C14 N2 C11 C12 . . . . -1.2(3) ?
C14 N2 C11 C3 . . . . 176.11(16) ?
C2 C3 C11 N2 . . . . 47.2(2) ?
C4 C3 C11 N2 . . . . -56.9(2) ?
C2 C3 C11 C12 . . . . -135.52(18) ?
C4 C3 C11 C12 . . . . 120.43(19) ?
C13 N1 C12 C11 . . . . -0.5(3) ?
N2 C11 C12 N1 . . . . 1.7(3) ?
C3 C11 C12 N1 . . . . -175.54(17) ?
C12 N1 C13 C14 . . . . -1.1(3) ?
C11 N2 C14 C13 . . . . -0.4(3) ?
N1 C13 C14 N2 . . . . 1.6(3) ?
C6 S2 C21 C26 . . . . 176.42(17) ?
C6 S2 C21 C22 . . . . -0.78(12) ?
C6 N3 C22 C23 . . . . -177.30(15) ?
C6 N3 C22 C21 . . . . 0.2(2) ?
C26 C21 C22 N3 . . . . -176.99(15) ?
S2 C21 C22 N3 . . . . 0.49(18) ?
C26 C21 C22 C23 . . . . 0.7(2) ?
S2 C21 C22 C23 . . . . 178.15(12) ?
N3 C22 C23 C24 . . . . 176.33(15) ?
C21 C22 C23 C24 . . . . -1.1(2) ?
C22 C23 C24 C25 . . . . 0.7(2) ?
C23 C24 C25 C26 . . . . 0.2(3) ?
C24 C25 C26 C21 . . . . -0.7(2) ?
C22 C21 C26 C25 . . . . 0.2(2) ?
S2 C21 C26 C25 . . . . -176.72(13) ?
